data_2212966
loop_
_publ_author_name
'H\"okelek, Tuncer'
'Sefero\(glu, Zeynel'
'\,Sahin, Ertan'
'Ertan, Nermin'

_publ_section_title
;
 1-Methyl-2-phenyl-1<i>H</i>-indole
;
_journal_coeditor_code NC2030
_journal_issue 4
_journal_name_full 'Acta Crystallographica Section E'
_journal_page_first o1963
_journal_page_last o1964
_journal_paper_doi 10.1107/S1600536807012962
_journal_volume 63
_journal_year 2007
_chemical_formula_iupac 'C15 H13 N'
_chemical_formula_moiety 'C15 H13 N'
_chemical_formula_sum 'C15 H13 N'
_chemical_formula_weight 207.26
_chemical_name_systematic
;
1-Methyl-2-phenyl-1H-indole
;
_space_group_IT_number 61
_symmetry_cell_setting orthorhombic
_symmetry_space_group_name_Hall '-P 2ac 2ab'
_symmetry_space_group_name_H-M 'P b c a'
_atom_sites_solution_hydrogens geom
_atom_sites_solution_primary direct
_atom_sites_solution_secondary difmap
_audit_creation_method SHELXL-97
_cell_angle_alpha 90.0
_cell_angle_beta 90.0
_cell_angle_gamma 90.0
_cell_formula_units_Z 8
_cell_length_a 8.19570(10)
_cell_length_b 15.8652(3)
_cell_length_c 17.1653(3)
_cell_measurement_reflns_used 9521
_cell_measurement_temperature 294(2)
_cell_measurement_theta_max 30.5214
_cell_measurement_theta_min 2.3729
_cell_volume 2231.94(6)
_computing_cell_refinement CrystalClear
_computing_data_collection 'CrystalClear (Rigaku/MSC, 2005)'
_computing_data_reduction CrystalClear
_computing_molecular_graphics 'ORTEP-3 for Windows (Farrugia, 1997)'
_computing_publication_material 'WinGX (Farrugia, 1999)'
_computing_structure_refinement 'SHELXL97 (Sheldrick, 1997)'
_computing_structure_solution 'SHELXS97 (Sheldrick, 1997)'
_diffrn_ambient_temperature 294(2)
_diffrn_measured_fraction_theta_full 0.999
_diffrn_measured_fraction_theta_max 0.999
_diffrn_measurement_device_type 'Rigaku R-AXIS RAPID-S'
_diffrn_measurement_method \w
_diffrn_radiation_monochromator graphite
_diffrn_radiation_source 'fine-focus sealed tube'
_diffrn_radiation_type MoK\a
_diffrn_radiation_wavelength 0.71073
_diffrn_reflns_av_R_equivalents 0.0804
_diffrn_reflns_av_sigmaI/netI 0.0338
_diffrn_reflns_limit_h_max 11
_diffrn_reflns_limit_h_min -11
_diffrn_reflns_limit_k_max 20
_diffrn_reflns_limit_k_min -22
_diffrn_reflns_limit_l_max 24
_diffrn_reflns_limit_l_min -24
_diffrn_reflns_number 60316
_diffrn_reflns_theta_full 30.52
_diffrn_reflns_theta_max 30.52
_diffrn_reflns_theta_min 2.37
_diffrn_standards_decay_% 0
_diffrn_standards_number 0
_exptl_absorpt_coefficient_mu 0.072
_exptl_absorpt_correction_type none
_exptl_crystal_colour colorless
_exptl_crystal_density_diffrn 1.234
_exptl_crystal_density_method 'not measured'
_exptl_crystal_description prism
_exptl_crystal_F_000 880
_exptl_crystal_size_max 0.35
_exptl_crystal_size_mid 0.20
_exptl_crystal_size_min 0.15
_refine_diff_density_max 0.136
_refine_diff_density_min -0.160
_refine_ls_extinction_coef 0.0054(11)
_refine_ls_extinction_expression Fc^*^=kFc[1+0.001xFc^2^\l^3^/sin(2\q)]^-1/4^
_refine_ls_extinction_method SHELXL97
_refine_ls_goodness_of_fit_ref 1.042
_refine_ls_hydrogen_treatment mixed
_refine_ls_matrix_type full
_refine_ls_number_parameters 187
_refine_ls_number_reflns 3414
_refine_ls_number_restraints 0
_refine_ls_restrained_S_all 1.042
_refine_ls_R_factor_all 0.0968
_refine_ls_R_factor_gt 0.0605
_refine_ls_shift/su_max 0.000
_refine_ls_shift/su_mean 0.000
_refine_ls_structure_factor_coef Fsqd
_refine_ls_weighting_details 'calc w=1/[\s^2^(Fo^2^)+(0.0597P)^2^+0.2662P] where P=(Fo^2^+2Fc^2^)/3'
_refine_ls_weighting_scheme calc
_refine_ls_wR_factor_gt 0.1391
_refine_ls_wR_factor_ref 0.1574
_reflns_number_gt 2146
_reflns_number_total 3414
_reflns_threshold_expression I>2\s(I)
_cod_data_source_file nc2030.cif
_cod_data_source_block I
_cod_database_code 2212966
_cod_database_fobs_code 2212966

loop_
_symmetry_equiv_pos_as_xyz
'x, y, z'
'-x+1/2, -y, z+1/2'
'x+1/2, -y+1/2, -z'
'-x, y+1/2, -z+1/2'
'-x, -y, -z'
'x-1/2, y, -z-1/2'
'-x-1/2, y-1/2, z'
'x, -y-1/2, z-1/2'

loop_
_atom_site_type_symbol
_atom_site_label
_atom_site_fract_x
_atom_site_fract_y
_atom_site_fract_z
_atom_site_U_iso_or_equiv
_atom_site_adp_type
_atom_site_calc_flag
_atom_site_refinement_flags
_atom_site_occupancy
N N1 0.69104(15) -0.02624(8) 0.89841(7) 0.0567(3) Uani d . 1
C C1 0.53523(18) -0.00878(10) 0.87075(8) 0.0549(4) Uani d . 1
C C2 0.5352(2) 0.06949(10) 0.83742(9) 0.0609(4) Uani d . 1
C C3 0.69556(19) 0.10341(10) 0.84393(8) 0.0569(4) Uani d . 1
C C4 0.79057(18) 0.04153(9) 0.88152(8) 0.0555(4) Uani d . 1
C C5 0.9566(2) 0.05257(12) 0.89561(10) 0.0654(4) Uani d . 1
C C6 1.0257(2) 0.12777(12) 0.87299(10) 0.0686(4) Uani d . 1
C C7 0.9331(2) 0.19096(12) 0.83734(10) 0.0687(5) Uani d . 1
C C8 0.7701(2) 0.17938(11) 0.82203(10) 0.0660(4) Uani d . 1
C C9 0.39997(18) -0.06971(10) 0.87645(9) 0.0558(4) Uani d . 1
C C10 0.3649(2) -0.11392(11) 0.94430(10) 0.0640(4) Uani d . 1
C C11 0.2400(2) -0.17240(12) 0.94654(12) 0.0749(5) Uani d . 1
C C12 0.1473(2) -0.18728(13) 0.88119(14) 0.0817(6) Uani d . 1
C C13 0.1767(2) -0.14149(13) 0.81421(13) 0.0788(5) Uani d . 1
C C14 0.3015(2) -0.08343(12) 0.81145(10) 0.0661(4) Uani d . 1
C C15 0.7471(2) -0.10365(11) 0.93398(13) 0.0857(6) Uani d . 1
H H2 0.436(2) 0.0944(11) 0.8168(11) 0.078(5) Uiso d . 1
H H5 1.022(2) 0.0094(12) 0.9197(11) 0.084(6) Uiso d . 1
H H6 1.145(3) 0.1378(11) 0.8848(10) 0.080(5) Uiso d . 1
H H7 0.990(2) 0.2451(13) 0.8220(11) 0.093(6) Uiso d . 1
H H8 0.704(2) 0.2244(11) 0.7958(10) 0.084(5) Uiso d . 1
H H10 0.4287(19) -0.1048(10) 0.9903(10) 0.066(5) Uiso d . 1
H H11 0.221(2) -0.2038(11) 0.9944(12) 0.091(6) Uiso d . 1
H H12 0.056(3) -0.2288(13) 0.8838(11) 0.094(6) Uiso d . 1
H H13 0.110(2) -0.1520(12) 0.7689(12) 0.092(6) Uiso d . 1
H H14 0.325(2) -0.0523(10) 0.7642(11) 0.077(5) Uiso d . 1
H H15A 0.8603 -0.1120 0.9219 0.129 Uiso calc R 1
H H15B 0.6846 -0.1501 0.9142 0.129 Uiso calc R 1
H H15C 0.7337 -0.1002 0.9894 0.129 Uiso calc R 1

loop_
_atom_site_aniso_label
_atom_site_aniso_U_11
_atom_site_aniso_U_22
_atom_site_aniso_U_33
_atom_site_aniso_U_12
_atom_site_aniso_U_13
_atom_site_aniso_U_23
N1 0.0539(7) 0.0554(7) 0.0609(7) 0.0034(6) -0.0056(5) 0.0012(5)
C1 0.0519(8) 0.0618(9) 0.0511(7) 0.0022(7) -0.0023(6) -0.0028(6)
C2 0.0562(9) 0.0666(10) 0.0598(9) 0.0058(7) -0.0027(7) 0.0064(7)
C3 0.0574(8) 0.0597(9) 0.0535(8) 0.0038(7) 0.0027(6) 0.0001(6)
C4 0.0542(8) 0.0579(8) 0.0543(8) 0.0013(7) 0.0004(6) -0.0041(6)
C5 0.0550(9) 0.0717(11) 0.0694(10) 0.0031(8) -0.0048(7) -0.0020(8)
C6 0.0579(10) 0.0780(12) 0.0699(10) -0.0059(9) 0.0010(8) -0.0054(8)
C7 0.0704(11) 0.0681(11) 0.0676(10) -0.0086(8) 0.0077(8) -0.0013(8)
C8 0.0697(11) 0.0635(10) 0.0649(10) 0.0019(8) 0.0044(8) 0.0060(8)
C9 0.0514(8) 0.0605(9) 0.0555(8) 0.0034(7) 0.0004(6) -0.0068(6)
C10 0.0662(10) 0.0669(10) 0.0590(9) -0.0032(8) 0.0019(7) -0.0050(7)
C11 0.0721(11) 0.0679(11) 0.0845(13) -0.0033(9) 0.0142(9) -0.0012(9)
C12 0.0601(11) 0.0700(12) 0.1148(17) -0.0052(9) 0.0056(10) -0.0186(11)
C13 0.0603(10) 0.0846(13) 0.0914(14) 0.0021(9) -0.0139(9) -0.0234(11)
C14 0.0611(9) 0.0756(11) 0.0616(10) 0.0066(8) -0.0071(7) -0.0083(8)
C15 0.0698(11) 0.0658(11) 0.1215(17) 0.0031(9) -0.0204(11) 0.0194(10)

loop_
_atom_type_symbol
_atom_type_description
_atom_type_scat_dispersion_real
_atom_type_scat_dispersion_imag
_atom_type_scat_source
C C 0.0033 0.0016 'International Tables Vol C Tables 4.2.6.8 and 6.1.1.4'
H H 0.0000 0.0000 'International Tables Vol C Tables 4.2.6.8 and 6.1.1.4'
N N 0.0061 0.0033 'International Tables Vol C Tables 4.2.6.8 and 6.1.1.4'
O O 0.0106 0.0060 'International Tables Vol C Tables 4.2.6.8 and 6.1.1.4'
S S 0.1246 0.1234 'International Tables Vol C Tables 4.2.6.8 and 6.1.1.4'

loop_
_geom_angle_atom_site_label_1
_geom_angle_atom_site_label_2
_geom_angle_atom_site_label_3
_geom_angle
C4 N1 C1 108.42(12)
C4 N1 C15 124.21(14)
C1 N1 C15 127.24(14)
C2 C1 N1 108.89(14)
C2 C1 C9 128.57(14)
N1 C1 C9 122.51(14)
C1 C2 C3 108.08(14)
C1 C2 H2 121.5(11)
C3 C2 H2 130.3(11)
C8 C3 C4 118.71(15)
C8 C3 C2 134.88(15)
C4 C3 C2 106.41(14)
N1 C4 C5 129.70(15)
N1 C4 C3 108.19(14)
C5 C4 C3 122.11(15)
C6 C5 C4 117.52(17)
C6 C5 H5 120.6(11)
C4 C5 H5 121.9(11)
C5 C6 C7 121.44(17)
C5 C6 H6 118.6(10)
C7 C6 H6 120.0(10)
C8 C7 C6 121.03(17)
C8 C7 H7 120.9(11)
C6 C7 H7 118.0(11)
C7 C8 C3 119.17(16)
C7 C8 H8 121.1(10)
C3 C8 H8 119.7(10)
C10 C9 C14 118.18(16)
C10 C9 C1 122.83(14)
C14 C9 C1 118.99(14)
C11 C10 C9 121.02(17)
C11 C10 H10 118.9(10)
C9 C10 H10 120.1(10)
C12 C11 C10 120.1(2)
C12 C11 H11 120.6(12)
C10 C11 H11 119.2(12)
C11 C12 C13 119.50(19)
C11 C12 H12 119.3(12)
C13 C12 H12 121.1(11)
C14 C13 C12 120.65(19)
C14 C13 H13 120.6(12)
C12 C13 H13 118.8(12)
C13 C14 C9 120.45(18)
C13 C14 H14 121.0(10)
C9 C14 H14 118.5(10)
N1 C15 H15A 109.5
N1 C15 H15B 109.5
H15A C15 H15B 109.5
N1 C15 H15C 109.5
H15A C15 H15C 109.5
H15B C15 H15C 109.5

loop_
_geom_bond_atom_site_label_1
_geom_bond_atom_site_label_2
_geom_bond_distance
N1 C4 1.3804(19)
N1 C1 1.3904(19)
N1 C15 1.446(2)
C1 C2 1.367(2)
C2 H2 0.969(18)
C3 C8 1.403(2)
C3 C4 1.409(2)
C3 C2 1.424(2)
C4 C5 1.393(2)
C5 C6 1.377(2)
C5 H5 0.962(19)
C6 C7 1.398(3)
C6 H6 1.01(2)
C7 H7 1.01(2)
C8 C7 1.374(3)
C8 H8 1.004(18)
C9 C10 1.390(2)
C9 C14 1.394(2)
C9 C1 1.474(2)
C10 C11 1.382(2)
C10 H10 0.959(17)
C11 H11 0.973(19)
C12 C11 1.375(3)
C12 H12 0.99(2)
C13 C12 1.381(3)
C13 H13 0.96(2)
C14 C13 1.377(3)
C14 H14 0.969(17)
C15 H15A 0.9600
C15 H15B 0.9600
C15 H15C 0.9600

loop_
_geom_torsion_atom_site_label_1
_geom_torsion_atom_site_label_2
_geom_torsion_atom_site_label_3
_geom_torsion_atom_site_label_4
_geom_torsion
C4 N1 C1 C2 -0.64(17)
C15 N1 C1 C2 -176.48(16)
C4 N1 C1 C9 177.49(13)
C15 N1 C1 C9 1.7(2)
C1 N1 C4 C5 -178.07(15)
C15 N1 C4 C5 -2.1(3)
C1 N1 C4 C3 1.11(16)
C15 N1 C4 C3 177.11(15)
N1 C1 C2 C3 -0.08(17)
C9 C1 C2 C3 -178.07(14)
C8 C3 C2 C1 -179.38(17)
C4 C3 C2 C1 0.75(17)
C8 C3 C4 N1 178.97(13)
C2 C3 C4 N1 -1.14(16)
C8 C3 C4 C5 -1.8(2)
C2 C3 C4 C5 178.11(15)
C4 C3 C8 C7 0.4(2)
C2 C3 C8 C7 -179.42(17)
N1 C4 C5 C6 -179.45(15)
C3 C4 C5 C6 1.5(2)
C4 C5 C6 C7 0.1(3)
C5 C6 C7 C8 -1.5(3)
C3 C8 C7 C6 1.1(3)
C10 C9 C1 C2 -135.81(18)
C14 C9 C1 C2 43.6(2)
C10 C9 C1 N1 46.4(2)
C14 C9 C1 N1 -134.12(16)
C10 C9 C14 C13 -2.2(2)
C1 C9 C14 C13 178.35(15)
C14 C9 C10 C11 2.5(2)
C1 C9 C10 C11 -178.03(15)
C9 C10 C11 C12 -0.4(3)
C14 C13 C12 C11 2.4(3)
C13 C12 C11 C10 -2.1(3)
C9 C14 C13 C12 -0.3(3)

loop_
_cod_related_entry_id
_cod_related_entry_database
_cod_related_entry_code
1 ChemSpider 69541
